data_7119129
loop_
_publ_author_name
'Hongxu Liu'
'Yanyan Yang'
'Jie Wu'
'Xiao-Na Wang'
'Junbiao Chang'

_publ_section_title
;
 Regioselective synthesis of 3,4-disubstituted isocoumarins through the
 Pd-catalyzed annulation of 2-iodoaromatic acids with ynamides
;
_journal_name_full Chem.Commun.
_journal_page_first 6801
_journal_volume 52
_journal_year 2016
_chemical_formula_sum 'C30 H25 N O4 S'
_chemical_formula_weight 495.57
_chemical_name_systematic N-benzyl-4-methyl-N-(1-oxo-4-(p-tolyl)-1H-isochromen-3-yl)benzenesulfonamide
_space_group_IT_number 2
_symmetry_cell_setting triclinic
_symmetry_space_group_name_Hall '-P 1'
_symmetry_space_group_name_H-M 'P -1'
_atom_sites_solution_hydrogens geom
_atom_sites_solution_primary direct
_atom_sites_solution_secondary difmap
_audit_creation_method SHELXL-97
_audit_update_record
;
2016-02-20 deposited with the CCDC.
2016-04-18 downloaded from the CCDC.
;
_cell_angle_alpha 71.7040(10)
_cell_angle_beta 82.1800(10)
_cell_angle_gamma 66.1200(10)
_cell_formula_units_Z 4
_cell_length_a 12.2963(4)
_cell_length_b 13.8393(4)
_cell_length_c 16.8203(4)
_cell_measurement_reflns_used 9971
_cell_measurement_temperature 273(2)
_cell_measurement_theta_max 24.14
_cell_measurement_theta_min 2.38
_cell_volume 2484.87(13)
_computing_cell_refinement 'Bruker SAINT'
_computing_data_reduction "'Bruker SAINT"
_computing_molecular_graphics 'Bruker SHELXTL'
_computing_publication_material 'Bruker SHELXTL'
_computing_structure_refinement 'SHELXL-97 (Sheldrick, 2008)'
_computing_structure_solution 'SHELXS-97 (Sheldrick, 2008)'
_diffrn_ambient_temperature 273(2)
_diffrn_measured_fraction_theta_full 0.997
_diffrn_measured_fraction_theta_max 0.997
_diffrn_measurement_device_type 'Bruker D8 VENTURE PHOTON'
_diffrn_measurement_method '\f and \w scans'
_diffrn_radiation_monochromator graphite
_diffrn_radiation_source 'fine-focus sealed tube'
_diffrn_radiation_type MoK\a
_diffrn_radiation_wavelength 0.71073
_diffrn_reflns_av_R_equivalents 0.0547
_diffrn_reflns_av_sigmaI/netI 0.0307
_diffrn_reflns_limit_h_max 14
_diffrn_reflns_limit_h_min -14
_diffrn_reflns_limit_k_max 16
_diffrn_reflns_limit_k_min -16
_diffrn_reflns_limit_l_max 20
_diffrn_reflns_limit_l_min -20
_diffrn_reflns_number 61154
_diffrn_reflns_theta_full 25.44
_diffrn_reflns_theta_max 25.44
_diffrn_reflns_theta_min 1.28
_exptl_absorpt_coefficient_mu 0.168
_exptl_absorpt_correction_T_max 0.9753
_exptl_absorpt_correction_T_min 0.9624
_exptl_absorpt_correction_type multi-scan
_exptl_absorpt_process_details 'SADABS(Bruker 2000)'
_exptl_crystal_colour colourless
_exptl_crystal_density_diffrn 1.325
_exptl_crystal_density_method 'not measured'
_exptl_crystal_description block
_exptl_crystal_F_000 1040
_exptl_crystal_recrystallization_method 'Re-crystallisation from solvent: hexane/ethyl acetate'
_exptl_crystal_size_max 0.23
_exptl_crystal_size_mid 0.20
_exptl_crystal_size_min 0.15
_refine_diff_density_max 0.624
_refine_diff_density_min -0.448
_refine_diff_density_rms 0.160
_refine_ls_extinction_coef 0.049(3)
_refine_ls_extinction_expression Fc^*^=kFc[1+0.001xFc^2^\l^3^/sin(2\q)]^-1/4^
_refine_ls_extinction_method SHELXL
_refine_ls_goodness_of_fit_ref 1.068
_refine_ls_hydrogen_treatment constr
_refine_ls_matrix_type full
_refine_ls_number_parameters 650
_refine_ls_number_reflns 9162
_refine_ls_number_restraints 0
_refine_ls_restrained_S_all 1.068
_refine_ls_R_factor_all 0.0847
_refine_ls_R_factor_gt 0.0550
_refine_ls_shift/su_max 0.001
_refine_ls_shift/su_mean 0.000
_refine_ls_structure_factor_coef Fsqd
_refine_ls_weighting_details 'calc w=1/[\s^2^(Fo^2^)+(0.0956P)^2^+0.4412P] where P=(Fo^2^+2Fc^2^)/3'
_refine_ls_weighting_scheme calc
_refine_ls_wR_factor_gt 0.1404
_refine_ls_wR_factor_ref 0.1665
_reflns_number_gt 6646
_reflns_number_total 9162
_reflns_threshold_expression >2sigma(I)
_cod_data_source_file c6cc01565d2.cif
_cod_data_source_block a
_cod_original_cell_volume 2484.87(12)
_cod_original_sg_symbol_H-M P-1
_cod_database_code 7119129

loop_
_symmetry_equiv_pos_as_xyz
'x, y, z'
'-x, -y, -z'

loop_
_atom_site_label
_atom_site_type_symbol
_atom_site_fract_x
_atom_site_fract_y
_atom_site_fract_z
_atom_site_U_iso_or_equiv
_atom_site_adp_type
_atom_site_occupancy
_atom_site_symmetry_multiplicity
_atom_site_calc_flag
_atom_site_refinement_flags
_atom_site_disorder_assembly
_atom_site_disorder_group
C1 C 0.8297(2) 0.3478(2) 0.44606(14) 0.0512(6) Uani 1 1 d . . .
C2 C 0.8319(3) 0.4456(2) 0.44964(17) 0.0645(7) Uani 1 1 d . . .
H2A H 0.7715 0.4906 0.4770 0.077 Uiso 1 1 calc R . .
C3 C 0.9255(3) 0.4753(3) 0.4118(2) 0.0780(9) Uani 1 1 d . . .
H3A H 0.9276 0.5404 0.4149 0.094 Uiso 1 1 calc R . .
C4 C 1.0149(3) 0.4118(3) 0.36979(19) 0.0730(8) Uani 1 1 d . . .
C5 C 1.0110(3) 0.3143(3) 0.36741(18) 0.0708(8) Uani 1 1 d . . .
H5A H 1.0717 0.2696 0.3399 0.085 Uiso 1 1 calc R . .
C6 C 0.9196(2) 0.2814(2) 0.40472(16) 0.0598(6) Uani 1 1 d . . .
H6A H 0.9184 0.2157 0.4021 0.072 Uiso 1 1 calc R . .
C7 C 1.1139(3) 0.4472(4) 0.3264(2) 0.1106(13) Uani 1 1 d . . .
H7A H 1.1031 0.5159 0.3351 0.166 Uiso 1 1 calc R . .
H7B H 1.1127 0.4563 0.2675 0.166 Uiso 1 1 calc R . .
H7C H 1.1889 0.3920 0.3491 0.166 Uiso 1 1 calc R . .
C8 C 0.5658(2) 0.44964(19) 0.37156(16) 0.0564(6) Uani 1 1 d . . .
H8A H 0.6137 0.4915 0.3691 0.068 Uiso 1 1 calc R . .
H8B H 0.4965 0.4748 0.4063 0.068 Uiso 1 1 calc R . .
C9 C 0.5262(2) 0.47167(18) 0.28511(15) 0.0486(5) Uani 1 1 d . . .
C10 C 0.4067(2) 0.5134(2) 0.26785(18) 0.0648(7) Uani 1 1 d . . .
H10A H 0.3512 0.5225 0.3111 0.078 Uiso 1 1 calc R . .
C11 C 0.3687(3) 0.5417(3) 0.1879(2) 0.0859(10) Uani 1 1 d . . .
H11A H 0.2877 0.5704 0.1773 0.103 Uiso 1 1 calc R . .
C12 C 0.4474(4) 0.5282(3) 0.1245(2) 0.0912(10) Uani 1 1 d . . .
H12A H 0.4206 0.5484 0.0703 0.109 Uiso 1 1 calc R . .
C13 C 0.5676(4) 0.4846(3) 0.1396(2) 0.0867(10) Uani 1 1 d . . .
H13A H 0.6222 0.4738 0.0961 0.104 Uiso 1 1 calc R . .
C14 C 0.6065(2) 0.4569(2) 0.22039(18) 0.0656(7) Uani 1 1 d . . .
H14A H 0.6875 0.4282 0.2308 0.079 Uiso 1 1 calc R . .
C15 C 0.3881(2) 0.2447(2) 0.46186(16) 0.0612(7) Uani 1 1 d . . .
C16 C 0.4260(2) 0.1534(2) 0.42567(15) 0.0555(6) Uani 1 1 d . . .
C17 C 0.3466(3) 0.1035(3) 0.42727(19) 0.0728(8) Uani 1 1 d . . .
H17A H 0.2714 0.1287 0.4513 0.087 Uiso 1 1 calc R . .
C18 C 0.3794(3) 0.0180(3) 0.3936(2) 0.0809(9) Uani 1 1 d . . .
H18A H 0.3266 -0.0153 0.3947 0.097 Uiso 1 1 calc R . .
C19 C 0.4913(3) -0.0196(3) 0.3575(2) 0.0773(8) Uani 1 1 d . . .
H19A H 0.5130 -0.0777 0.3343 0.093 Uiso 1 1 calc R . .
C20 C 0.5710(2) 0.0286(2) 0.35559(17) 0.0621(7) Uani 1 1 d . . .
H20A H 0.6460 0.0024 0.3316 0.075 Uiso 1 1 calc R . .
C21 C 0.53928(19) 0.11656(19) 0.38952(14) 0.0493(5) Uani 1 1 d . . .
C22 C 0.61860(18) 0.17228(18) 0.38651(14) 0.0452(5) Uani 1 1 d . . .
C23 C 0.57747(18) 0.25929(19) 0.41624(14) 0.0473(5) Uani 1 1 d . . .
C24 C 0.74175(18) 0.13237(17) 0.35189(14) 0.0435(5) Uani 1 1 d . . .
C25 C 0.7667(2) 0.1699(2) 0.26789(15) 0.0566(6) Uani 1 1 d . . .
H25A H 0.7054 0.2197 0.2311 0.068 Uiso 1 1 calc R . .
C26 C 0.8835(2) 0.1335(2) 0.23807(17) 0.0625(7) Uani 1 1 d . . .
H26A H 0.8990 0.1596 0.1814 0.075 Uiso 1 1 calc R . .
C27 C 0.9766(2) 0.0595(2) 0.29079(17) 0.0548(6) Uani 1 1 d . . .
C28 C 0.9503(2) 0.0190(2) 0.37360(17) 0.0556(6) Uani 1 1 d . . .
H28A H 1.0113 -0.0330 0.4099 0.067 Uiso 1 1 calc R . .
C29 C 0.83499(19) 0.05416(19) 0.40375(15) 0.0500(6) Uani 1 1 d . . .
H29A H 0.8196 0.0249 0.4599 0.060 Uiso 1 1 calc R . .
C30 C 1.1038(2) 0.0239(3) 0.2597(2) 0.0834(9) Uani 1 1 d . . .
H30A H 1.1556 -0.0272 0.3053 0.125 Uiso 1 1 calc R . .
H30B H 1.1244 0.0872 0.2372 0.125 Uiso 1 1 calc R . .
H30C H 1.1124 -0.0110 0.2168 0.125 Uiso 1 1 calc R . .
C31 C 0.3274(3) -0.0509(2) 0.96106(16) 0.0644(7) Uani 1 1 d . . .
C32 C 0.3203(3) -0.1497(3) 0.96302(19) 0.0805(9) Uani 1 1 d . . .
H32A H 0.2603 -0.1704 0.9935 0.097 Uiso 1 1 calc R . .
C33 C 0.4033(4) -0.2159(3) 0.9191(2) 0.0887(10) Uani 1 1 d . . .
H33A H 0.3988 -0.2819 0.9203 0.106 Uiso 1 1 calc R . .
C34 C 0.4934(3) -0.1870(3) 0.8732(2) 0.0802(9) Uani 1 1 d . . .
C35 C 0.4999(3) -0.0904(3) 0.8746(2) 0.0799(9) Uani 1 1 d . . .
H35A H 0.5614 -0.0709 0.8457 0.096 Uiso 1 1 calc R . .
C36 C 0.4182(3) -0.0223(3) 0.91753(19) 0.0729(8) Uani 1 1 d . . .
H36A H 0.4242 0.0427 0.9172 0.087 Uiso 1 1 calc R . .
C37 C 0.5786(3) -0.2575(3) 0.8216(3) 0.1115(13) Uani 1 1 d . . .
H37A H 0.6347 -0.2253 0.7939 0.167 Uiso 1 1 calc R . .
H37B H 0.5353 -0.2621 0.7805 0.167 Uiso 1 1 calc R . .
H37C H 0.6203 -0.3301 0.8573 0.167 Uiso 1 1 calc R . .
C38 C 0.0650(2) 0.0938(2) 0.88962(15) 0.0636(7) Uani 1 1 d . . .
H38A H -0.0118 0.1074 0.9178 0.076 Uiso 1 1 calc R . .
H38B H 0.1051 0.0150 0.8977 0.076 Uiso 1 1 calc R . .
C39 C 0.0471(2) 0.1518(2) 0.79811(14) 0.0505(6) Uani 1 1 d . . .
C40 C 0.1427(2) 0.1429(2) 0.74379(15) 0.0591(6) Uani 1 1 d . . .
H40A H 0.2193 0.1019 0.7647 0.071 Uiso 1 1 calc R . .
C41 C 0.1275(3) 0.1932(2) 0.65949(16) 0.0650(7) Uani 1 1 d . . .
H41A H 0.1932 0.1871 0.6238 0.078 Uiso 1 1 calc R . .
C42 C 0.0152(3) 0.2523(2) 0.62820(18) 0.0739(8) Uani 1 1 d . . .
H42A H 0.0042 0.2863 0.5710 0.089 Uiso 1 1 calc R . .
C43 C -0.0811(3) 0.2614(3) 0.6811(2) 0.0804(9) Uani 1 1 d . . .
H43A H -0.1575 0.3014 0.6597 0.096 Uiso 1 1 calc R . .
C44 C -0.0654(2) 0.2118(2) 0.76563(18) 0.0666(7) Uani 1 1 d . . .
H44A H -0.1314 0.2188 0.8012 0.080 Uiso 1 1 calc R . .
C45 C -0.1068(2) 0.3657(3) 0.97037(17) 0.0711(8) Uani 1 1 d . . .
C46 C -0.0679(2) 0.4558(3) 0.92989(16) 0.0626(7) Uani 1 1 d . . .
C47 C -0.1428(3) 0.5618(3) 0.93144(19) 0.0804(9) Uani 1 1 d . . .
H47A H -0.2163 0.5738 0.9585 0.096 Uiso 1 1 calc R . .
C48 C -0.1095(3) 0.6489(3) 0.8936(2) 0.0867(10) Uani 1 1 d . . .
H48A H -0.1603 0.7197 0.8948 0.104 Uiso 1 1 calc R . .
C49 C 0.0009(3) 0.6310(3) 0.85309(19) 0.0806(9) Uani 1 1 d . . .
H49A H 0.0236 0.6901 0.8271 0.097 Uiso 1 1 calc R . .
C50 C 0.0762(3) 0.5259(2) 0.85163(17) 0.0666(7) Uani 1 1 d . . .
H50A H 0.1494 0.5146 0.8243 0.080 Uiso 1 1 calc R . .
C51 C 0.0439(2) 0.4364(2) 0.89067(14) 0.0565(6) Uani 1 1 d . . .
C52 C 0.1207(2) 0.3241(2) 0.89086(14) 0.0508(6) Uani 1 1 d . . .
C53 C 0.0810(2) 0.2438(2) 0.92773(14) 0.0560(6) Uani 1 1 d . . .
C54 C 0.2415(2) 0.3001(2) 0.85086(14) 0.0482(5) Uani 1 1 d . . .
C55 C 0.2580(2) 0.3104(2) 0.76615(15) 0.0571(6) Uani 1 1 d . . .
H55A H 0.1925 0.3347 0.7326 0.069 Uiso 1 1 calc R . .
C56 C 0.3703(2) 0.2850(2) 0.73082(16) 0.0631(7) Uani 1 1 d . . .
H56A H 0.3794 0.2918 0.6738 0.076 Uiso 1 1 calc R . .
C57 C 0.4693(2) 0.2499(2) 0.77827(18) 0.0594(7) Uani 1 1 d . . .
C58 C 0.4517(2) 0.2449(2) 0.86158(18) 0.0623(7) Uani 1 1 d . . .
H58A H 0.5168 0.2246 0.8943 0.075 Uiso 1 1 calc R . .
C59 C 0.3400(2) 0.2693(2) 0.89796(15) 0.0573(6) Uani 1 1 d . . .
H59A H 0.3309 0.2649 0.9546 0.069 Uiso 1 1 calc R . .
C60 C 0.5930(3) 0.2170(3) 0.7402(2) 0.0931(11) Uani 1 1 d . . .
H60A H 0.5880 0.2252 0.6818 0.140 Uiso 1 1 calc R . .
H60B H 0.6395 0.1415 0.7683 0.140 Uiso 1 1 calc R . .
H60C H 0.6301 0.2634 0.7463 0.140 Uiso 1 1 calc R . .
N1 N 0.63617(16) 0.33060(15) 0.41077(12) 0.0473(5) Uani 1 1 d . . .
N2 N 0.13714(18) 0.13290(19) 0.92719(12) 0.0558(5) Uani 1 1 d . . .
O1 O 0.64648(17) 0.37823(16) 0.54336(11) 0.0715(5) Uani 1 1 d . . .
O2 O 0.75797(15) 0.19037(14) 0.53221(10) 0.0591(4) Uani 1 1 d . . .
O3 O 0.29578(16) 0.28173(19) 0.49685(14) 0.0882(7) Uani 1 1 d . . .
O4 O 0.46701(13) 0.29471(14) 0.45416(11) 0.0587(4) Uani 1 1 d . . .
O5 O 0.1492(2) -0.0181(2) 1.06339(11) 0.0916(7) Uani 1 1 d . . .
O6 O 0.26437(18) 0.09711(18) 1.04359(11) 0.0747(6) Uani 1 1 d . . .
O7 O -0.20015(18) 0.3723(2) 1.00624(15) 0.1007(8) Uani 1 1 d . . .
O8 O -0.02856(16) 0.26255(18) 0.96784(11) 0.0702(5) Uani 1 1 d . . .
S1 S 0.71370(5) 0.30652(5) 0.49392(4) 0.05115(19) Uani 1 1 d . . .
S2 S 0.21648(7) 0.04021(7) 1.00994(4) 0.0667(2) Uani 1 1 d . . .

loop_
_atom_site_aniso_label
_atom_site_aniso_U_11
_atom_site_aniso_U_22
_atom_site_aniso_U_33
_atom_site_aniso_U_23
_atom_site_aniso_U_13
_atom_site_aniso_U_12
C1 0.0574(14) 0.0517(14) 0.0484(13) -0.0138(11) -0.0113(11) -0.0220(11)
C2 0.0754(18) 0.0512(15) 0.0693(17) -0.0161(13) -0.0214(14) -0.0212(13)
C3 0.096(2) 0.0634(18) 0.084(2) 0.0007(16) -0.0352(18) -0.0458(18)
C4 0.0769(19) 0.082(2) 0.0657(17) 0.0042(15) -0.0225(15) -0.0477(17)
C5 0.0646(17) 0.086(2) 0.0677(17) -0.0214(15) 0.0021(14) -0.0366(15)
C6 0.0626(15) 0.0626(16) 0.0647(16) -0.0261(13) 0.0034(12) -0.0298(13)
C7 0.107(3) 0.132(3) 0.106(3) 0.007(2) -0.017(2) -0.085(3)
C8 0.0589(14) 0.0408(13) 0.0649(15) -0.0187(11) -0.0053(12) -0.0105(11)
C9 0.0484(13) 0.0388(12) 0.0582(14) -0.0133(10) 0.0019(11) -0.0176(10)
C10 0.0536(15) 0.0607(16) 0.0745(18) -0.0229(14) -0.0046(13) -0.0126(12)
C11 0.078(2) 0.078(2) 0.092(2) -0.0247(18) -0.0317(19) -0.0102(16)
C12 0.125(3) 0.071(2) 0.069(2) -0.0092(16) -0.027(2) -0.030(2)
C13 0.129(3) 0.079(2) 0.0620(19) -0.0244(16) 0.0311(19) -0.056(2)
C14 0.0603(15) 0.0651(17) 0.0720(18) -0.0181(14) 0.0140(13) -0.0304(13)
C15 0.0447(14) 0.0689(17) 0.0585(15) -0.0072(13) 0.0053(12) -0.0204(12)
C16 0.0471(13) 0.0599(15) 0.0534(14) -0.0024(12) -0.0039(11) -0.0237(11)
C17 0.0587(16) 0.087(2) 0.0730(18) -0.0031(16) -0.0041(13) -0.0421(15)
C18 0.078(2) 0.092(2) 0.087(2) -0.0066(18) -0.0169(17) -0.0555(18)
C19 0.091(2) 0.0703(19) 0.085(2) -0.0150(16) -0.0149(17) -0.0458(17)
C20 0.0616(15) 0.0575(16) 0.0736(17) -0.0186(13) -0.0058(13) -0.0277(13)
C21 0.0467(13) 0.0482(13) 0.0496(13) -0.0048(10) -0.0068(10) -0.0198(10)
C22 0.0400(11) 0.0448(13) 0.0479(12) -0.0122(10) -0.0008(9) -0.0141(10)
C23 0.0386(11) 0.0487(13) 0.0492(13) -0.0123(10) 0.0043(10) -0.0142(10)
C24 0.0411(11) 0.0398(12) 0.0527(13) -0.0176(10) 0.0024(10) -0.0161(9)
C25 0.0564(14) 0.0564(15) 0.0550(14) -0.0172(12) -0.0014(11) -0.0185(12)
C26 0.0695(17) 0.0698(17) 0.0573(15) -0.0252(13) 0.0195(13) -0.0369(14)
C27 0.0468(13) 0.0546(15) 0.0720(16) -0.0328(13) 0.0101(12) -0.0207(11)
C28 0.0424(13) 0.0502(14) 0.0727(17) -0.0254(12) 0.0016(11) -0.0112(11)
C29 0.0471(13) 0.0457(13) 0.0549(13) -0.0142(11) 0.0032(10) -0.0168(10)
C30 0.0595(17) 0.095(2) 0.107(2) -0.053(2) 0.0288(16) -0.0322(16)
C31 0.0814(18) 0.0693(17) 0.0508(14) 0.0024(12) -0.0205(13) -0.0457(15)
C32 0.113(3) 0.077(2) 0.0649(18) 0.0091(16) -0.0259(17) -0.064(2)
C33 0.121(3) 0.0626(19) 0.083(2) 0.0010(17) -0.040(2) -0.041(2)
C34 0.084(2) 0.0621(19) 0.087(2) -0.0034(16) -0.0388(18) -0.0225(17)
C35 0.0661(18) 0.078(2) 0.095(2) -0.0121(18) -0.0195(16) -0.0299(16)
C36 0.0765(19) 0.0709(19) 0.082(2) -0.0077(16) -0.0156(16) -0.0453(16)
C37 0.097(3) 0.078(2) 0.139(3) -0.029(2) -0.042(2) -0.003(2)
C38 0.0712(16) 0.088(2) 0.0546(14) -0.0161(14) -0.0025(12) -0.0561(15)
C39 0.0515(13) 0.0596(15) 0.0533(13) -0.0205(12) -0.0033(11) -0.0299(11)
C40 0.0506(14) 0.0721(17) 0.0552(15) -0.0175(13) -0.0036(11) -0.0239(12)
C41 0.0748(18) 0.0749(18) 0.0520(15) -0.0223(13) 0.0037(13) -0.0337(15)
C42 0.101(2) 0.0656(18) 0.0556(16) -0.0109(14) -0.0212(16) -0.0305(17)
C43 0.0678(19) 0.074(2) 0.088(2) -0.0200(17) -0.0315(17) -0.0081(15)
C44 0.0527(15) 0.0768(19) 0.0770(19) -0.0303(16) -0.0031(13) -0.0245(13)
C45 0.0520(16) 0.117(3) 0.0583(16) -0.0316(17) 0.0062(13) -0.0437(17)
C46 0.0499(14) 0.090(2) 0.0512(14) -0.0246(14) -0.0049(11) -0.0251(14)
C47 0.0599(17) 0.109(3) 0.0647(18) -0.0290(19) -0.0083(14) -0.0194(18)
C48 0.080(2) 0.092(2) 0.074(2) -0.0341(19) -0.0147(17) -0.0070(19)
C49 0.091(2) 0.079(2) 0.0726(19) -0.0205(16) -0.0140(17) -0.0298(18)
C50 0.0647(16) 0.0760(19) 0.0625(16) -0.0197(14) -0.0004(13) -0.0305(15)
C51 0.0522(14) 0.0792(18) 0.0445(13) -0.0182(12) -0.0016(11) -0.0308(13)
C52 0.0483(13) 0.0740(17) 0.0421(12) -0.0166(12) 0.0012(10) -0.0360(12)
C53 0.0529(14) 0.088(2) 0.0437(13) -0.0196(13) 0.0060(10) -0.0454(14)
C54 0.0496(13) 0.0571(14) 0.0462(12) -0.0117(11) 0.0037(10) -0.0324(11)
C55 0.0601(15) 0.0691(17) 0.0470(13) -0.0115(12) 0.0014(11) -0.0339(13)
C56 0.0736(18) 0.0676(17) 0.0529(14) -0.0191(13) 0.0185(13) -0.0365(14)
C57 0.0528(14) 0.0457(14) 0.0813(19) -0.0148(13) 0.0138(13) -0.0276(11)
C58 0.0499(14) 0.0618(16) 0.0754(18) -0.0070(13) -0.0056(13) -0.0296(12)
C59 0.0566(14) 0.0747(17) 0.0482(13) -0.0089(12) 0.0001(11) -0.0395(13)
C60 0.0657(18) 0.083(2) 0.133(3) -0.042(2) 0.0394(19) -0.0351(17)
N1 0.0457(10) 0.0416(10) 0.0529(11) -0.0146(9) -0.0004(8) -0.0145(8)
N2 0.0644(12) 0.0766(15) 0.0450(11) -0.0147(10) 0.0004(9) -0.0480(11)
O1 0.0795(12) 0.0744(13) 0.0586(10) -0.0361(10) 0.0086(9) -0.0177(10)
O2 0.0664(11) 0.0524(10) 0.0520(9) -0.0091(8) -0.0017(8) -0.0205(8)
O3 0.0525(11) 0.1036(17) 0.1002(16) -0.0329(13) 0.0316(11) -0.0292(11)
O4 0.0435(9) 0.0604(11) 0.0685(11) -0.0236(9) 0.0156(8) -0.0174(8)
O5 0.1286(18) 0.1328(19) 0.0482(10) -0.0022(11) 0.0040(11) -0.1039(16)
O6 0.0994(14) 0.1020(15) 0.0507(10) -0.0136(10) -0.0092(9) -0.0699(12)
O7 0.0598(12) 0.161(2) 0.0993(16) -0.0521(17) 0.0286(12) -0.0584(14)
O8 0.0590(11) 0.1076(16) 0.0638(11) -0.0305(11) 0.0191(9) -0.0534(11)
S1 0.0555(4) 0.0513(4) 0.0456(3) -0.0183(3) 0.0009(3) -0.0167(3)
S2 0.0899(5) 0.0916(5) 0.0405(3) -0.0025(3) -0.0054(3) -0.0673(4)

loop_
_atom_type_symbol
_atom_type_description
_atom_type_scat_dispersion_real
_atom_type_scat_dispersion_imag
_atom_type_scat_source
C C 0.0033 0.0016 'International Tables Vol C Tables 4.2.6.8 and 6.1.1.4'
H H 0.0000 0.0000 'International Tables Vol C Tables 4.2.6.8 and 6.1.1.4'
N N 0.0061 0.0033 'International Tables Vol C Tables 4.2.6.8 and 6.1.1.4'
O O 0.0106 0.0060 'International Tables Vol C Tables 4.2.6.8 and 6.1.1.4'
S S 0.1246 0.1234 'International Tables Vol C Tables 4.2.6.8 and 6.1.1.4'

loop_
_geom_angle_atom_site_label_1
_geom_angle_atom_site_label_2
_geom_angle_atom_site_label_3
_geom_angle
_geom_angle_site_symmetry_1
_geom_angle_site_symmetry_3
C2 C1 C6 120.2(3) . .
C2 C1 S1 120.4(2) . .
C6 C1 S1 119.34(19) . .
C3 C2 C1 118.9(3) . .
C3 C2 H2A 120.5 . .
C1 C2 H2A 120.5 . .
C4 C3 C2 122.1(3) . .
C4 C3 H3A 119.0 . .
C2 C3 H3A 119.0 . .
C3 C4 C5 117.9(3) . .
C3 C4 C7 121.4(3) . .
C5 C4 C7 120.7(3) . .
C6 C5 C4 121.8(3) . .
C6 C5 H5A 119.1 . .
C4 C5 H5A 119.1 . .
C5 C6 C1 119.0(3) . .
C5 C6 H6A 120.5 . .
C1 C6 H6A 120.5 . .
C4 C7 H7A 109.5 . .
C4 C7 H7B 109.5 . .
H7A C7 H7B 109.5 . .
C4 C7 H7C 109.5 . .
H7A C7 H7C 109.5 . .
H7B C7 H7C 109.5 . .
N1 C8 C9 112.46(19) . .
N1 C8 H8A 109.1 . .
C9 C8 H8A 109.1 . .
N1 C8 H8B 109.1 . .
C9 C8 H8B 109.1 . .
H8A C8 H8B 107.8 . .
C14 C9 C10 118.4(2) . .
C14 C9 C8 121.3(2) . .
C10 C9 C8 120.2(2) . .
C11 C10 C9 120.9(3) . .
C11 C10 H10A 119.5 . .
C9 C10 H10A 119.5 . .
C12 C11 C10 120.6(3) . .
C12 C11 H11A 119.7 . .
C10 C11 H11A 119.7 . .
C11 C12 C13 120.1(3) . .
C11 C12 H12A 119.9 . .
C13 C12 H12A 119.9 . .
C12 C13 C14 119.5(3) . .
C12 C13 H13A 120.2 . .
C14 C13 H13A 120.2 . .
C9 C14 C13 120.5(3) . .
C9 C14 H14A 119.8 . .
C13 C14 H14A 119.8 . .
O3 C15 O4 116.5(3) . .
O3 C15 C16 127.4(3) . .
O4 C15 C16 116.0(2) . .
C17 C16 C21 120.7(3) . .
C17 C16 C15 118.6(2) . .
C21 C16 C15 120.7(2) . .
C18 C17 C16 120.0(3) . .
C18 C17 H17A 120.0 . .
C16 C17 H17A 120.0 . .
C17 C18 C19 120.1(3) . .
C17 C18 H18A 119.9 . .
C19 C18 H18A 119.9 . .
C20 C19 C18 120.6(3) . .
C20 C19 H19A 119.7 . .
C18 C19 H19A 119.7 . .
C19 C20 C21 120.3(3) . .
C19 C20 H20A 119.8 . .
C21 C20 H20A 119.8 . .
C20 C21 C16 118.3(2) . .
C20 C21 C22 122.3(2) . .
C16 C21 C22 119.4(2) . .
C23 C22 C21 117.6(2) . .
C23 C22 C24 121.4(2) . .
C21 C22 C24 120.92(19) . .
C22 C23 O4 123.5(2) . .
C22 C23 N1 125.8(2) . .
O4 C23 N1 110.68(18) . .
C25 C24 C29 117.9(2) . .
C25 C24 C22 121.8(2) . .
C29 C24 C22 120.3(2) . .
C24 C25 C26 120.3(2) . .
C24 C25 H25A 119.9 . .
C26 C25 H25A 119.9 . .
C27 C26 C25 121.4(2) . .
C27 C26 H26A 119.3 . .
C25 C26 H26A 119.3 . .
C28 C27 C26 117.9(2) . .
C28 C27 C30 120.4(2) . .
C26 C27 C30 121.7(3) . .
C27 C28 C29 121.1(2) . .
C27 C28 H28A 119.4 . .
C29 C28 H28A 119.4 . .
C28 C29 C24 121.2(2) . .
C28 C29 H29A 119.4 . .
C24 C29 H29A 119.4 . .
C27 C30 H30A 109.5 . .
C27 C30 H30B 109.5 . .
H30A C30 H30B 109.5 . .
C27 C30 H30C 109.5 . .
H30A C30 H30C 109.5 . .
H30B C30 H30C 109.5 . .
C36 C31 C32 120.1(3) . .
C36 C31 S2 119.8(2) . .
C32 C31 S2 120.0(3) . .
C33 C32 C31 119.0(3) . .
C33 C32 H32A 120.5 . .
C31 C32 H32A 120.5 . .
C32 C33 C34 121.7(3) . .
C32 C33 H33A 119.2 . .
C34 C33 H33A 119.2 . .
C35 C34 C33 117.9(3) . .
C35 C34 C37 121.5(4) . .
C33 C34 C37 120.6(3) . .
C36 C35 C34 121.8(3) . .
C36 C35 H35A 119.1 . .
C34 C35 H35A 119.1 . .
C35 C36 C31 119.5(3) . .
C35 C36 H36A 120.2 . .
C31 C36 H36A 120.2 . .
C34 C37 H37A 109.5 . .
C34 C37 H37B 109.5 . .
H37A C37 H37B 109.5 . .
C34 C37 H37C 109.5 . .
H37A C37 H37C 109.5 . .
H37B C37 H37C 109.5 . .
N2 C38 C39 111.0(2) . .
N2 C38 H38A 109.4 . .
C39 C38 H38A 109.4 . .
N2 C38 H38B 109.4 . .
C39 C38 H38B 109.4 . .
H38A C38 H38B 108.0 . .
C44 C39 C40 118.3(2) . .
C44 C39 C38 120.9(2) . .
C40 C39 C38 120.7(2) . .
C41 C40 C39 121.3(2) . .
C41 C40 H40A 119.3 . .
C39 C40 H40A 119.3 . .
C42 C41 C40 119.6(3) . .
C42 C41 H41A 120.2 . .
C40 C41 H41A 120.2 . .
C41 C42 C43 119.9(3) . .
C41 C42 H42A 120.0 . .
C43 C42 H42A 120.0 . .
C42 C43 C44 120.3(3) . .
C42 C43 H43A 119.8 . .
C44 C43 H43A 119.8 . .
C43 C44 C39 120.5(3) . .
C43 C44 H44A 119.8 . .
C39 C44 H44A 119.8 . .
O7 C45 O8 116.9(3) . .
O7 C45 C46 126.7(3) . .
O8 C45 C46 116.4(2) . .
C47 C46 C51 120.3(3) . .
C47 C46 C45 118.9(3) . .
C51 C46 C45 120.9(3) . .
C48 C47 C46 120.6(3) . .
C48 C47 H47A 119.7 . .
C46 C47 H47A 119.7 . .
C47 C48 C49 119.8(3) . .
C47 C48 H48A 120.1 . .
C49 C48 H48A 120.1 . .
C50 C49 C48 120.0(3) . .
C50 C49 H49A 120.0 . .
C48 C49 H49A 120.0 . .
C49 C50 C51 120.8(3) . .
C49 C50 H50A 119.6 . .
C51 C50 H50A 119.6 . .
C50 C51 C46 118.5(3) . .
C50 C51 C52 122.6(2) . .
C46 C51 C52 118.9(2) . .
C53 C52 C51 118.4(2) . .
C53 C52 C54 121.3(2) . .
C51 C52 C54 120.3(2) . .
C52 C53 O8 122.8(3) . .
C52 C53 N2 126.5(2) . .
O8 C53 N2 110.6(2) . .
C59 C54 C55 118.0(2) . .
C59 C54 C52 120.4(2) . .
C55 C54 C52 121.6(2) . .
C56 C55 C54 120.8(2) . .
C56 C55 H55A 119.6 . .
C54 C55 H55A 119.6 . .
C57 C56 C55 121.3(2) . .
C57 C56 H56A 119.3 . .
C55 C56 H56A 119.3 . .
C58 C57 C56 117.5(2) . .
C58 C57 C60 121.2(3) . .
C56 C57 C60 121.3(3) . .
C57 C58 C59 121.8(2) . .
C57 C58 H58A 119.1 . .
C59 C58 H58A 119.1 . .
C58 C59 C54 120.5(2) . .
C58 C59 H59A 119.8 . .
C54 C59 H59A 119.8 . .
C57 C60 H60A 109.5 . .
C57 C60 H60B 109.5 . .
H60A C60 H60B 109.5 . .
C57 C60 H60C 109.5 . .
H60A C60 H60C 109.5 . .
H60B C60 H60C 109.5 . .
C23 N1 C8 115.02(18) . .
C23 N1 S1 117.25(15) . .
C8 N1 S1 113.76(15) . .
C53 N2 C38 114.4(2) . .
C53 N2 S2 118.78(15) . .
C38 N2 S2 114.67(18) . .
C15 O4 C23 122.55(19) . .
C45 O8 C53 122.7(2) . .
O1 S1 O2 118.97(11) . .
O1 S1 N1 110.64(10) . .
O2 S1 N1 106.49(10) . .
O1 S1 C1 107.50(12) . .
O2 S1 C1 110.52(11) . .
N1 S1 C1 101.32(10) . .
O5 S2 O6 118.95(12) . .
O5 S2 N2 110.71(12) . .
O6 S2 N2 106.15(12) . .
O5 S2 C31 107.75(15) . .
O6 S2 C31 111.32(13) . .
N2 S2 C31 100.39(11) . .

loop_
_geom_bond_atom_site_label_1
_geom_bond_atom_site_label_2
_geom_bond_distance
_geom_bond_site_symmetry_2
C1 C2 1.385(4) .
C1 C6 1.385(3) .
C1 S1 1.752(3) .
C2 C3 1.384(4) .
C2 H2A 0.9300 .
C3 C4 1.370(4) .
C3 H3A 0.9300 .
C4 C5 1.383(4) .
C4 C7 1.506(4) .
C5 C6 1.381(4) .
C5 H5A 0.9300 .
C6 H6A 0.9300 .
C7 H7A 0.9600 .
C7 H7B 0.9600 .
C7 H7C 0.9600 .
C8 N1 1.489(3) .
C8 C9 1.496(3) .
C8 H8A 0.9700 .
C8 H8B 0.9700 .
C9 C14 1.373(3) .
C9 C10 1.379(3) .
C10 C11 1.369(4) .
C10 H10A 0.9300 .
C11 C12 1.344(5) .
C11 H11A 0.9300 .
C12 C13 1.377(5) .
C12 H12A 0.9300 .
C13 C14 1.386(4) .
C13 H13A 0.9300 .
C14 H14A 0.9300 .
C15 O3 1.197(3) .
C15 O4 1.375(3) .
C15 C16 1.455(4) .
C16 C17 1.399(4) .
C16 C21 1.399(3) .
C17 C18 1.363(5) .
C17 H17A 0.9300 .
C18 C19 1.387(4) .
C18 H18A 0.9300 .
C19 C20 1.383(4) .
C19 H19A 0.9300 .
C20 C21 1.396(3) .
C20 H20A 0.9300 .
C21 C22 1.456(3) .
C22 C23 1.331(3) .
C22 C24 1.491(3) .
C23 O4 1.383(2) .
C23 N1 1.416(3) .
C24 C25 1.382(3) .
C24 C29 1.386(3) .
C25 C26 1.395(3) .
C25 H25A 0.9300 .
C26 C27 1.379(4) .
C26 H26A 0.9300 .
C27 C28 1.376(4) .
C27 C30 1.510(3) .
C28 C29 1.381(3) .
C28 H28A 0.9300 .
C29 H29A 0.9300 .
C30 H30A 0.9600 .
C30 H30B 0.9600 .
C30 H30C 0.9600 .
C31 C36 1.376(4) .
C31 C32 1.394(4) .
C31 S2 1.755(3) .
C32 C33 1.374(5) .
C32 H32A 0.9300 .
C33 C34 1.385(5) .
C33 H33A 0.9300 .
C34 C35 1.379(4) .
C34 C37 1.504(5) .
C35 C36 1.371(4) .
C35 H35A 0.9300 .
C36 H36A 0.9300 .
C37 H37A 0.9600 .
C37 H37B 0.9600 .
C37 H37C 0.9600 .
C38 N2 1.495(3) .
C38 C39 1.495(3) .
C38 H38A 0.9700 .
C38 H38B 0.9700 .
C39 C44 1.375(3) .
C39 C40 1.377(3) .
C40 C41 1.370(4) .
C40 H40A 0.9300 .
C41 C42 1.366(4) .
C41 H41A 0.9300 .
C42 C43 1.368(4) .
C42 H42A 0.9300 .
C43 C44 1.373(4) .
C43 H43A 0.9300 .
C44 H44A 0.9300 .
C45 O7 1.204(3) .
C45 O8 1.371(4) .
C45 C46 1.452(4) .
C46 C47 1.388(4) .
C46 C51 1.401(3) .
C47 C48 1.368(5) .
C47 H47A 0.9300 .
C48 C49 1.396(5) .
C48 H48A 0.9300 .
C49 C50 1.379(4) .
C49 H49A 0.9300 .
C50 C51 1.393(4) .
C50 H50A 0.9300 .
C51 C52 1.455(4) .
C52 C53 1.335(3) .
C52 C54 1.496(3) .
C53 O8 1.384(3) .
C53 N2 1.408(3) .
C54 C59 1.381(3) .
C54 C55 1.382(3) .
C55 C56 1.378(3) .
C55 H55A 0.9300 .
C56 C57 1.378(4) .
C56 H56A 0.9300 .
C57 C58 1.373(4) .
C57 C60 1.513(3) .
C58 C59 1.378(3) .
C58 H58A 0.9300 .
C59 H59A 0.9300 .
C60 H60A 0.9600 .
C60 H60B 0.9600 .
C60 H60C 0.9600 .
N1 S1 1.6700(19) .
N2 S2 1.664(2) .
O1 S1 1.4237(17) .
O2 S1 1.4255(18) .
O5 S2 1.4237(19) .
O6 S2 1.4259(18) .

loop_
_geom_torsion_atom_site_label_1
_geom_torsion_atom_site_label_2
_geom_torsion_atom_site_label_3
_geom_torsion_atom_site_label_4
_geom_torsion
_geom_torsion_site_symmetry_1
_geom_torsion_site_symmetry_2
_geom_torsion_site_symmetry_3
_geom_torsion_site_symmetry_4
C6 C1 C2 C3 -0.4(4) . . . .
S1 C1 C2 C3 179.44(19) . . . .
C1 C2 C3 C4 1.0(4) . . . .
C2 C3 C4 C5 -1.3(4) . . . .
C2 C3 C4 C7 177.9(3) . . . .
C3 C4 C5 C6 1.0(4) . . . .
C7 C4 C5 C6 -178.2(3) . . . .
C4 C5 C6 C1 -0.4(4) . . . .
C2 C1 C6 C5 0.1(4) . . . .
S1 C1 C6 C5 -179.8(2) . . . .
N1 C8 C9 C14 -67.0(3) . . . .
N1 C8 C9 C10 116.6(3) . . . .
C14 C9 C10 C11 -1.3(4) . . . .
C8 C9 C10 C11 175.1(3) . . . .
C9 C10 C11 C12 0.7(5) . . . .
C10 C11 C12 C13 0.7(5) . . . .
C11 C12 C13 C14 -1.4(5) . . . .
C10 C9 C14 C13 0.6(4) . . . .
C8 C9 C14 C13 -175.8(2) . . . .
C12 C13 C14 C9 0.7(5) . . . .
O3 C15 C16 C17 3.0(4) . . . .
O4 C15 C16 C17 -176.3(2) . . . .
O3 C15 C16 C21 -177.4(3) . . . .
O4 C15 C16 C21 3.3(3) . . . .
C21 C16 C17 C18 0.2(4) . . . .
C15 C16 C17 C18 179.7(3) . . . .
C16 C17 C18 C19 -0.2(4) . . . .
C17 C18 C19 C20 0.3(5) . . . .
C18 C19 C20 C21 -0.5(4) . . . .
C19 C20 C21 C16 0.5(4) . . . .
C19 C20 C21 C22 -177.9(2) . . . .
C17 C16 C21 C20 -0.3(4) . . . .
C15 C16 C21 C20 -179.9(2) . . . .
C17 C16 C21 C22 178.1(2) . . . .
C15 C16 C21 C22 -1.4(3) . . . .
C20 C21 C22 C23 176.2(2) . . . .
C16 C21 C22 C23 -2.2(3) . . . .
C20 C21 C22 C24 -4.3(3) . . . .
C16 C21 C22 C24 177.3(2) . . . .
C21 C22 C23 O4 4.1(3) . . . .
C24 C22 C23 O4 -175.4(2) . . . .
C21 C22 C23 N1 -173.0(2) . . . .
C24 C22 C23 N1 7.5(3) . . . .
C23 C22 C24 C25 -90.9(3) . . . .
C21 C22 C24 C25 89.5(3) . . . .
C23 C22 C24 C29 90.2(3) . . . .
C21 C22 C24 C29 -89.4(3) . . . .
C29 C24 C25 C26 -3.1(4) . . . .
C22 C24 C25 C26 178.0(2) . . . .
C24 C25 C26 C27 0.2(4) . . . .
C25 C26 C27 C28 2.5(4) . . . .
C25 C26 C27 C30 -177.0(2) . . . .
C26 C27 C28 C29 -2.3(4) . . . .
C30 C27 C28 C29 177.3(2) . . . .
C27 C28 C29 C24 -0.7(4) . . . .
C25 C24 C29 C28 3.4(3) . . . .
C22 C24 C29 C28 -177.7(2) . . . .
C36 C31 C32 C33 -1.7(4) . . . .
S2 C31 C32 C33 175.3(2) . . . .
C31 C32 C33 C34 0.0(4) . . . .
C32 C33 C34 C35 1.9(4) . . . .
C32 C33 C34 C37 -176.3(3) . . . .
C33 C34 C35 C36 -2.2(4) . . . .
C37 C34 C35 C36 176.0(3) . . . .
C34 C35 C36 C31 0.5(4) . . . .
C32 C31 C36 C35 1.5(4) . . . .
S2 C31 C36 C35 -175.5(2) . . . .
N2 C38 C39 C44 -121.6(3) . . . .
N2 C38 C39 C40 61.0(3) . . . .
C44 C39 C40 C41 0.8(4) . . . .
C38 C39 C40 C41 178.2(2) . . . .
C39 C40 C41 C42 -0.8(4) . . . .
C40 C41 C42 C43 0.3(4) . . . .
C41 C42 C43 C44 0.3(5) . . . .
C42 C43 C44 C39 -0.4(5) . . . .
C40 C39 C44 C43 -0.1(4) . . . .
C38 C39 C44 C43 -177.6(3) . . . .
O7 C45 C46 C47 0.3(4) . . . .
O8 C45 C46 C47 -179.2(2) . . . .
O7 C45 C46 C51 179.6(3) . . . .
O8 C45 C46 C51 0.1(3) . . . .
C51 C46 C47 C48 1.1(4) . . . .
C45 C46 C47 C48 -179.6(3) . . . .
C46 C47 C48 C49 -0.1(4) . . . .
C47 C48 C49 C50 -0.3(4) . . . .
C48 C49 C50 C51 -0.4(4) . . . .
C49 C50 C51 C46 1.4(4) . . . .
C49 C50 C51 C52 -179.8(2) . . . .
C47 C46 C51 C50 -1.7(4) . . . .
C45 C46 C51 C50 179.0(2) . . . .
C47 C46 C51 C52 179.4(2) . . . .
C45 C46 C51 C52 0.2(3) . . . .
C50 C51 C52 C53 -178.0(2) . . . .
C46 C51 C52 C53 0.8(3) . . . .
C50 C51 C52 C54 2.3(3) . . . .
C46 C51 C52 C54 -178.9(2) . . . .
C51 C52 C53 O8 -2.0(3) . . . .
C54 C52 C53 O8 177.68(19) . . . .
C51 C52 C53 N2 173.4(2) . . . .
C54 C52 C53 N2 -6.9(4) . . . .
C53 C52 C54 C59 -86.3(3) . . . .
C51 C52 C54 C59 93.4(3) . . . .
C53 C52 C54 C55 95.2(3) . . . .
C51 C52 C54 C55 -85.1(3) . . . .
C59 C54 C55 C56 3.3(4) . . . .
C52 C54 C55 C56 -178.2(2) . . . .
C54 C55 C56 C57 -0.7(4) . . . .
C55 C56 C57 C58 -2.4(4) . . . .
C55 C56 C57 C60 177.1(3) . . . .
C56 C57 C58 C59 2.8(4) . . . .
C60 C57 C58 C59 -176.6(3) . . . .
C57 C58 C59 C54 -0.2(4) . . . .
C55 C54 C59 C58 -2.8(4) . . . .
C52 C54 C59 C58 178.6(2) . . . .
C22 C23 N1 C8 125.1(2) . . . .
O4 C23 N1 C8 -52.3(2) . . . .
C22 C23 N1 S1 -97.1(2) . . . .
O4 C23 N1 S1 85.45(19) . . . .
C9 C8 N1 C23 -57.2(3) . . . .
C9 C8 N1 S1 163.54(16) . . . .
C52 C53 N2 C38 -120.4(3) . . . .
O8 C53 N2 C38 55.5(3) . . . .
C52 C53 N2 S2 99.0(3) . . . .
O8 C53 N2 S2 -85.1(2) . . . .
C39 C38 N2 C53 66.1(3) . . . .
C39 C38 N2 S2 -151.70(18) . . . .
O3 C15 O4 C23 179.0(2) . . . .
C16 C15 O4 C23 -1.5(3) . . . .
C22 C23 O4 C15 -2.3(3) . . . .
N1 C23 O4 C15 175.2(2) . . . .
O7 C45 O8 C53 179.2(2) . . . .
C46 C45 O8 C53 -1.3(3) . . . .
C52 C53 O8 C45 2.4(3) . . . .
N2 C53 O8 C45 -173.7(2) . . . .
C23 N1 S1 O1 -98.98(17) . . . .
C8 N1 S1 O1 39.3(2) . . . .
C23 N1 S1 O2 31.65(18) . . . .
C8 N1 S1 O2 169.94(16) . . . .
C23 N1 S1 C1 147.25(16) . . . .
C8 N1 S1 C1 -74.47(18) . . . .
C2 C1 S1 O1 -9.8(2) . . . .
C6 C1 S1 O1 170.01(19) . . . .
C2 C1 S1 O2 -141.13(19) . . . .
C6 C1 S1 O2 38.7(2) . . . .
C2 C1 S1 N1 106.3(2) . . . .
C6 C1 S1 N1 -73.9(2) . . . .
C53 N2 S2 O5 99.1(2) . . . .
C38 N2 S2 O5 -41.4(2) . . . .
C53 N2 S2 O6 -31.3(2) . . . .
C38 N2 S2 O6 -171.78(18) . . . .
C53 N2 S2 C31 -147.26(18) . . . .
C38 N2 S2 C31 72.3(2) . . . .
C36 C31 S2 O5 -168.5(2) . . . .
C32 C31 S2 O5 14.6(2) . . . .
C36 C31 S2 O6 -36.4(2) . . . .
C32 C31 S2 O6 146.7(2) . . . .
C36 C31 S2 N2 75.7(2) . . . .
C32 C31 S2 N2 -101.3(2) . . . .
